data_4309477
loop_
_publ_author_name
'Yusaku Suenaga'
'Cortlandt G. Pierpont'

_publ_contact_author_address
;
Department of Chemistry,
Kinki University, Kowakae, Higashi-Osaka, 
Osaka 577-8502, Japan 
Email: suenagay@chem.kindai.ac.jp
;
_publ_contact_author_name 'Dr. Yusaku Suenaga'
_publ_section_title
;
Binuclear Complexes of Co(III) Containing Extended Conjugated
Bis(Catecholate) Ligands
;
_journal_name_full 'Inorganic Chemistry'
_journal_page_first 6183
_journal_page_last 6191
_journal_paper_doi 10.1021/ic050250m
_journal_volume 44
_journal_year 2005
_chemical_formula_sum 'C27 H20 B2 Co F8 N5 O2'
_chemical_formula_weight 679.03
_chemical_name_systematic
; 
 [Co(bpy)2(BACat)](BF4) 
;
_space_group_IT_number 2
_symmetry_cell_setting general
_symmetry_space_group_name_Hall '-P 1'
_symmetry_space_group_name_H-M 'P -1'
_atom_sites_solution_hydrogens geom
_atom_sites_solution_primary direct
_atom_sites_solution_secondary difmap
_audit_creation_method SHELXL-97
_cell_angle_alpha 62.8200(10)
_cell_angle_beta 87.714(2)
_cell_angle_gamma 79.962(2)
_cell_formula_units_Z 4
_cell_length_a 10.8083(7)
_cell_length_b 16.3268(11)
_cell_length_c 16.3863(11)
_cell_measurement_reflns_used 1546
_cell_measurement_temperature 139(2)
_cell_measurement_theta_max 23.4
_cell_measurement_theta_min 7.8
_cell_volume 2530.3(3)
_computing_data_collection XSCANS
_computing_structure_refinement SHELXTL
_computing_structure_solution SHELXTL
_diffrn_ambient_temperature 139(2)
_diffrn_measured_fraction_theta_full 0.977
_diffrn_measured_fraction_theta_max 0.977
_diffrn_measurement_device_type 'Siemens/Bruker SMART CCD'
_diffrn_measurement_method w-scans
_diffrn_radiation_monochromator graphite
_diffrn_radiation_source 'fine-focus sealed tube'
_diffrn_radiation_type MoK\a
_diffrn_radiation_wavelength 0.71073
_diffrn_reflns_av_R_equivalents 0.1027
_diffrn_reflns_av_sigmaI/netI 0.2843
_diffrn_reflns_limit_h_max 13
_diffrn_reflns_limit_h_min -15
_diffrn_reflns_limit_k_max 22
_diffrn_reflns_limit_k_min -23
_diffrn_reflns_limit_l_max 15
_diffrn_reflns_limit_l_min -24
_diffrn_reflns_number 26150
_diffrn_reflns_theta_full 31.57
_diffrn_reflns_theta_max 31.57
_diffrn_reflns_theta_min 1.92
_exptl_absorpt_coefficient_mu 0.778
_exptl_absorpt_correction_T_max 0.917
_exptl_absorpt_correction_T_min 0.746
_exptl_absorpt_correction_type Sadabs
_exptl_absorpt_process_details routine
_exptl_crystal_colour amber
_exptl_crystal_density_diffrn 1.782
_exptl_crystal_density_method 'not measured'
_exptl_crystal_description parallelopiped
_exptl_crystal_F_000 1368
_exptl_crystal_size_max 0.546
_exptl_crystal_size_mid 0.264
_exptl_crystal_size_min 0.217
_refine_diff_density_max 1.000
_refine_diff_density_min -0.529
_refine_diff_density_rms 0.104
_refine_ls_extinction_coef NA
_refine_ls_extinction_method none
_refine_ls_goodness_of_fit_ref 0.921
_refine_ls_hydrogen_treatment mixed
_refine_ls_matrix_type full
_refine_ls_number_parameters 775
_refine_ls_number_reflns 16525
_refine_ls_number_restraints 0
_refine_ls_restrained_S_all 0.921
_refine_ls_R_factor_all 0.2639
_refine_ls_R_factor_gt 0.0726
_refine_ls_shift/su_max 0.001
_refine_ls_shift/su_mean 0.000
_refine_ls_structure_factor_coef Fsqd
_refine_ls_weighting_details 'calc w=1/[\s^2^(Fo^2^)+(0.0731P)^2^+0.0000P] where P=(Fo^2^+2Fc^2^)/3'
_refine_ls_weighting_scheme calc
_refine_ls_wR_factor_gt 0.1828
_refine_ls_wR_factor_ref 0.2505
_reflns_number_gt 5691
_reflns_number_total 16525
_reflns_threshold_expression >2sigma(I)
_cod_data_source_file ic050250msi20050720_102624_1.cif
_cod_data_source_block cobis
_cod_database_code 4309477

loop_
_symmetry_equiv_pos_as_xyz
'x, y, z'
'-x, -y, -z'

loop_
_atom_site_label
_atom_site_type_symbol
_atom_site_fract_x
_atom_site_fract_y
_atom_site_fract_z
_atom_site_U_iso_or_equiv
_atom_site_adp_type
_atom_site_occupancy
_atom_site_symmetry_multiplicity
_atom_site_calc_flag
_atom_site_refinement_flags
_atom_site_disorder_assembly
_atom_site_disorder_group
Co1 Co 0.85449(6) 0.25125(5) 0.85848(5) 0.0352(2) Uani 1 1 d . . .
Co2 Co 0.37905(6) 0.24398(4) 0.35258(5) 0.0284(2) Uani 1 1 d . . .
O12 O 0.7354(3) 0.3102(2) 0.7607(2) 0.0379(9) Uani 1 1 d . . .
O22 O 0.4829(3) 0.1742(2) 0.3031(2) 0.0301(8) Uani 1 1 d . . .
O21 O 0.2754(3) 0.2966(2) 0.2462(2) 0.0333(8) Uani 1 1 d . . .
N22 N 0.2903(4) 0.1405(3) 0.4135(3) 0.0312(10) Uani 1 1 d . . .
N25 N 0.2786(4) 0.3239(3) 0.3960(3) 0.0293(10) Uani 1 1 d . . .
N24 N 0.4685(3) 0.3468(3) 0.2950(3) 0.0281(10) Uani 1 1 d . . .
N12 N 0.9498(4) 0.3519(3) 0.7992(3) 0.0332(10) Uani 1 1 d . . .
O11 O 0.7519(3) 0.1599(2) 0.9178(3) 0.0429(10) Uani 1 1 d . . .
N14 N 0.9435(4) 0.1757(3) 0.8067(3) 0.0401(11) Uani 1 1 d . . .
N23 N 0.4815(4) 0.1814(3) 0.4648(3) 0.0292(10) Uani 1 1 d . . .
N13 N 0.7700(4) 0.3282(3) 0.9101(3) 0.0326(10) Uani 1 1 d . . .
N15 N 0.9807(4) 0.1806(3) 0.9572(3) 0.0369(11) Uani 1 1 d . . .
C218 C 0.4196(4) 0.4226(3) 0.3071(3) 0.0297(12) Uani 1 1 d . . .
C18 C 0.9067(5) 0.4274(3) 0.8143(4) 0.0345(13) Uani 1 1 d . . .
C225 C 0.1547(5) 0.4499(4) 0.4541(4) 0.0373(13) Uani 1 1 d . . .
H22A H 0.1125 0.4928 0.4746 0.045 Uiso 1 1 calc R . .
C219 C 0.4689(5) 0.5043(3) 0.2675(4) 0.0387(14) Uani 1 1 d . . .
H21A H 0.4334 0.5566 0.2769 0.046 Uiso 1 1 calc R . .
C110 C 1.0650(5) 0.5091(4) 0.7212(4) 0.0485(16) Uani 1 1 d . . .
H11A H 1.1049 0.5624 0.6942 0.058 Uiso 1 1 calc R . .
C114 C 0.7457(5) 0.4794(4) 0.9042(4) 0.0416(14) Uani 1 1 d . . .
H11B H 0.7696 0.5391 0.8799 0.050 Uiso 1 1 calc R . .
C223 C 0.3123(4) 0.4094(3) 0.3678(3) 0.0289(11) Uani 1 1 d . . .
C112 C 1.0474(5) 0.3562(4) 0.7455(4) 0.0454(15) Uani 1 1 d . . .
H11C H 1.0769 0.3047 0.7334 0.054 Uiso 1 1 calc R . .
C222 C 0.5668(5) 0.3511(3) 0.2429(3) 0.0326(12) Uani 1 1 d . . .
H22B H 0.6004 0.2984 0.2334 0.039 Uiso 1 1 calc R . .
C22 C 0.4357(5) 0.1958(3) 0.2203(4) 0.0315(12) Uani 1 1 d . . .
C115 C 0.6522(5) 0.4566(4) 0.9672(4) 0.0450(15) Uani 1 1 d . . .
H11D H 0.6118 0.5003 0.9872 0.054 Uiso 1 1 calc R . .
C113 C 0.8025(5) 0.4147(3) 0.8777(4) 0.0348(13) Uani 1 1 d . . .
C224 C 0.2540(5) 0.4732(4) 0.3963(4) 0.0357(13) Uani 1 1 d . . .
H22C H 0.2809 0.5314 0.3770 0.043 Uiso 1 1 calc R . .
C19 C 0.9620(5) 0.5068(4) 0.7765(4) 0.0415(14) Uani 1 1 d . . .
H19A H 0.9306 0.5585 0.7879 0.050 Uiso 1 1 calc R . .
C111 C 1.1066(5) 0.4325(4) 0.7073(4) 0.0498(16) Uani 1 1 d . . .
H11E H 1.1770 0.4321 0.6708 0.060 Uiso 1 1 calc R . .
C227 C 0.1805(5) 0.3034(3) 0.4524(4) 0.0368(13) Uani 1 1 d . . .
H22D H 0.1548 0.2447 0.4721 0.044 Uiso 1 1 calc R . .
C221 C 0.6216(5) 0.4303(4) 0.2019(4) 0.0384(13) Uani 1 1 d . . .
H22E H 0.6932 0.4309 0.1661 0.046 Uiso 1 1 calc R . .
C213 C 0.4457(5) 0.1001(3) 0.5289(4) 0.0319(12) Uani 1 1 d . . .
C117 C 0.6791(5) 0.3072(4) 0.9712(4) 0.0426(15) Uani 1 1 d . . .
H11F H 0.6562 0.2472 0.9949 0.051 Uiso 1 1 calc R . .
C226 C 0.1170(5) 0.3660(4) 0.4818(4) 0.0393(14) Uani 1 1 d . . .
H22F H 0.0482 0.3506 0.5206 0.047 Uiso 1 1 calc R . .
C28 C 0.3401(5) 0.0754(3) 0.4986(4) 0.0333(13) Uani 1 1 d . . .
C123 C 1.0608(5) 0.1109(3) 0.9474(4) 0.0417(15) Uani 1 1 d . . .
C116 C 0.6183(5) 0.3695(4) 1.0005(4) 0.0434(14) Uani 1 1 d . . .
H11G H 0.5538 0.3530 1.0432 0.052 Uiso 1 1 calc R . .
C21 C 0.3247(5) 0.2638(3) 0.1877(3) 0.0293(11) Uani 1 1 d . . .
C214 C 0.5063(5) 0.0493(3) 0.6151(4) 0.0403(14) Uani 1 1 d . . .
H21B H 0.4815 -0.0074 0.6582 0.048 Uiso 1 1 calc R . .
C212 C 0.1928(5) 0.1258(4) 0.3783(4) 0.0405(14) Uani 1 1 d . . .
H21C H 0.1584 0.1713 0.3192 0.049 Uiso 1 1 calc R . .
C25 C 0.3312(5) 0.2508(4) 0.0480(4) 0.0393(14) Uani 1 1 d . . .
C220 C 0.5730(5) 0.5074(4) 0.2128(4) 0.0397(14) Uani 1 1 d . . .
H22G H 0.6091 0.5624 0.1839 0.048 Uiso 1 1 calc R . .
C26 C 0.2717(5) 0.2909(3) 0.1013(4) 0.0361(13) Uani 1 1 d . . .
H26A H 0.1966 0.3359 0.0791 0.043 Uiso 1 1 calc R . .
C217 C 0.5762(5) 0.2104(4) 0.4878(4) 0.0382(13) Uani 1 1 d . . .
H21D H 0.6013 0.2665 0.4436 0.046 Uiso 1 1 calc R . .
C12 C 0.6443(5) 0.2592(4) 0.7760(4) 0.0385(13) Uani 1 1 d . . .
C24 C 0.4387(5) 0.1839(4) 0.0794(4) 0.0429(14) Uani 1 1 d . . .
H24A H 0.4758 0.1561 0.0424 0.051 Uiso 1 1 calc R . .
C14 C 0.4534(5) 0.2253(4) 0.7372(5) 0.0459(15) Uani 1 1 d . . .
C29 C 0.2908(5) -0.0061(3) 0.5475(4) 0.0394(14) Uani 1 1 d . . .
H29A H 0.3268 -0.0515 0.6061 0.047 Uiso 1 1 calc R . .
C216 C 0.6393(5) 0.1634(4) 0.5719(4) 0.0436(14) Uani 1 1 d . . .
H21E H 0.7070 0.1863 0.5850 0.052 Uiso 1 1 calc R . .
C13 C 0.5442(5) 0.2828(4) 0.7153(4) 0.0409(14) Uani 1 1 d . . .
H13A H 0.5368 0.3381 0.6584 0.049 Uiso 1 1 calc R . .
C118 C 1.0366(5) 0.1069(4) 0.8618(4) 0.0427(15) Uani 1 1 d . . .
C210 C 0.1908(5) -0.0202(4) 0.5108(4) 0.0459(16) Uani 1 1 d . . .
H21F H 0.1559 -0.0754 0.5439 0.055 Uiso 1 1 calc R . .
C15 C 0.4629(6) 0.1442(4) 0.8197(5) 0.0535(17) Uani 1 1 d . . .
C11 C 0.6536(5) 0.1772(4) 0.8617(4) 0.0412(14) Uani 1 1 d . . .
C16 C 0.5631(5) 0.1195(4) 0.8826(5) 0.0504(17) Uani 1 1 d . . .
H16A H 0.5697 0.0640 0.9392 0.061 Uiso 1 1 calc R . .
C211 C 0.1398(5) 0.0462(4) 0.4247(4) 0.0450(15) Uani 1 1 d . . .
H21G H 0.0699 0.0373 0.3982 0.054 Uiso 1 1 calc R . .
F2 F 0.7219(3) 0.3820(2) 0.4003(2) 0.0572(10) Uani 1 1 d . . .
F1 F 0.5662(3) 0.3914(2) 0.4935(3) 0.0683(11) Uani 1 1 d . . .
C23 C 0.4926(5) 0.1574(4) 0.1650(4) 0.0382(13) Uani 1 1 d . . .
H23A H 0.5684 0.1130 0.1860 0.046 Uiso 1 1 calc R . .
C127 C 0.9983(6) 0.1901(4) 1.0330(4) 0.0447(15) Uani 1 1 d . . .
H12A H 0.9440 0.2382 1.0409 0.054 Uiso 1 1 calc R . .
C121 C 0.9826(6) 0.1194(4) 0.6949(5) 0.0549(17) Uani 1 1 d . . .
H12B H 0.9640 0.1254 0.6360 0.066 Uiso 1 1 calc R . .
C119 C 1.1031(6) 0.0419(4) 0.8349(5) 0.0538(17) Uani 1 1 d . . .
H11H H 1.1675 -0.0064 0.8744 0.065 Uiso 1 1 calc R . .
C215 C 0.6027(6) 0.0817(4) 0.6378(4) 0.0467(15) Uani 1 1 d . . .
H21H H 0.6433 0.0488 0.6972 0.056 Uiso 1 1 calc R . .
C124 C 1.1550(5) 0.0529(4) 1.0112(5) 0.0492(17) Uani 1 1 d . . .
H12C H 1.2090 0.0052 1.0026 0.059 Uiso 1 1 calc R . .
B1 B 0.6844(7) 0.4127(5) 0.4642(5) 0.0461(17) Uani 1 1 d . . .
C122 C 0.9169(6) 0.1820(4) 0.7245(5) 0.0503(16) Uani 1 1 d . . .
H12D H 0.8521 0.2302 0.6854 0.060 Uiso 1 1 calc R . .
C120 C 1.0747(6) 0.0487(5) 0.7528(5) 0.0596(19) Uani 1 1 d . . .
H12E H 1.1184 0.0045 0.7345 0.072 Uiso 1 1 calc R . .
F4 F 0.6771(3) 0.5087(2) 0.4270(3) 0.0644(11) Uani 1 1 d . . .
F3 F 0.7724(4) 0.3672(3) 0.5374(3) 0.0726(11) Uani 1 1 d . . .
F6 F 0.8304(5) 0.2344(4) 0.3091(3) 0.125(2) Uani 1 1 d . . .
O23 O 0.1819(5) 0.3369(4) -0.0800(4) 0.0909(18) Uani 1 1 d . . .
O13 O 0.2591(6) 0.2085(4) 0.6863(5) 0.075(2) Uani 0.75 1 d P . .
C125 C 1.1703(6) 0.0645(4) 1.0874(5) 0.0581(19) Uani 1 1 d . . .
H12F H 1.2355 0.0249 1.1322 0.070 Uiso 1 1 calc R . .
C27 C 0.2780(7) 0.2789(5) -0.0434(5) 0.069(2) Uani 1 1 d . . .
H27A H 0.3211 0.2499 -0.0777 0.082 Uiso 1 1 calc R . .
C126 C 1.0906(6) 0.1340(4) 1.0992(4) 0.0509(17) Uani 1 1 d . . .
H12G H 1.0998 0.1426 1.1520 0.061 Uiso 1 1 calc R . .
C17 C 0.3476(8) 0.2483(6) 0.6756(6) 0.053(2) Uani 0.75 1 d P . .
H17A H 0.3469 0.3024 0.6183 0.063 Uiso 0.75 1 calc PR . .
F5 F 0.7905(10) 0.2579(13) 0.1677(8) 0.091(5) Uani 0.50 1 d P . .
B2 B 0.8723(9) 0.2181(8) 0.2367(7) 0.074(3) Uani 1 1 d . . .
F8 F 0.9159(14) 0.1307(13) 0.2723(12) 0.095(5) Uani 0.50 1 d P . .
F7 F 0.7739(10) 0.1714(11) 0.2197(12) 0.139(5) Uani 0.50 1 d P . .
F5A F 0.9792(11) 0.2674(9) 0.2092(10) 0.121(5) Uani 0.50 1 d P . .
O13A O 0.3764(13) 0.0174(12) 0.8850(12) 0.050(4) Uani 0.25 1 d P . .
C17A C 0.3812(16) 0.0943(14) 0.8205(13) 0.025(4) Uani 0.25 1 d P . .
F8A F 0.9746(11) 0.1468(14) 0.2568(15) 0.092(6) Uani 0.50 1 d P . .
F7A F 0.879(2) 0.2870(8) 0.1572(9) 0.134(6) Uani 0.50 1 d P . .
O1 O 0.9251(4) 0.2246(3) 0.4660(3) 0.0690(14) Uani 1 1 d . . .

loop_
_atom_site_aniso_label
_atom_site_aniso_U_11
_atom_site_aniso_U_22
_atom_site_aniso_U_33
_atom_site_aniso_U_23
_atom_site_aniso_U_13
_atom_site_aniso_U_12
Co1 0.0329(4) 0.0266(4) 0.0392(5) -0.0094(3) -0.0019(3) -0.0035(3)
Co2 0.0292(4) 0.0213(3) 0.0277(4) -0.0055(3) 0.0003(3) -0.0036(3)
O12 0.036(2) 0.0301(18) 0.041(2) -0.0111(18) -0.0063(18) -0.0041(15)
O22 0.0322(18) 0.0230(17) 0.0263(19) -0.0057(16) -0.0030(16) 0.0014(14)
O21 0.0342(19) 0.0251(17) 0.031(2) -0.0051(16) -0.0060(16) -0.0013(14)
N22 0.031(2) 0.023(2) 0.033(3) -0.009(2) 0.000(2) -0.0019(17)
N25 0.030(2) 0.024(2) 0.029(2) -0.0084(19) -0.0014(19) -0.0034(17)
N24 0.026(2) 0.028(2) 0.021(2) -0.0036(18) -0.0038(18) -0.0017(17)
N12 0.028(2) 0.032(2) 0.035(3) -0.012(2) -0.002(2) -0.0032(18)
O11 0.040(2) 0.0288(19) 0.049(2) -0.0067(19) -0.008(2) -0.0076(16)
N14 0.032(2) 0.037(3) 0.045(3) -0.012(2) -0.004(2) -0.008(2)
N23 0.033(2) 0.021(2) 0.030(2) -0.0092(19) 0.0008(19) -0.0013(17)
N13 0.029(2) 0.027(2) 0.034(3) -0.007(2) -0.001(2) -0.0059(18)
N15 0.033(2) 0.024(2) 0.047(3) -0.010(2) -0.002(2) -0.0079(18)
C218 0.029(3) 0.023(2) 0.029(3) -0.005(2) -0.005(2) -0.002(2)
C18 0.033(3) 0.028(3) 0.030(3) -0.002(2) -0.005(2) -0.007(2)
C225 0.031(3) 0.041(3) 0.043(3) -0.023(3) 0.001(3) -0.004(2)
C219 0.037(3) 0.028(3) 0.045(3) -0.012(3) 0.002(3) -0.006(2)
C110 0.045(3) 0.041(3) 0.048(4) -0.009(3) -0.002(3) -0.013(3)
C114 0.047(3) 0.031(3) 0.039(3) -0.010(3) -0.003(3) -0.005(2)
C223 0.029(3) 0.025(2) 0.031(3) -0.012(2) -0.005(2) -0.002(2)
C112 0.047(3) 0.048(3) 0.040(4) -0.019(3) 0.004(3) -0.008(3)
C222 0.035(3) 0.029(3) 0.031(3) -0.011(2) 0.002(2) -0.005(2)
C22 0.033(3) 0.029(3) 0.026(3) -0.005(2) 0.003(2) -0.010(2)
C115 0.049(4) 0.041(3) 0.045(4) -0.022(3) 0.000(3) -0.003(3)
C113 0.033(3) 0.030(3) 0.037(3) -0.011(3) -0.004(3) -0.005(2)
C224 0.036(3) 0.035(3) 0.038(3) -0.018(3) -0.002(3) -0.007(2)
C19 0.041(3) 0.032(3) 0.047(4) -0.013(3) -0.004(3) -0.010(2)
C111 0.042(3) 0.051(4) 0.042(4) -0.008(3) 0.004(3) -0.009(3)
C227 0.034(3) 0.028(3) 0.041(3) -0.009(3) -0.002(3) -0.007(2)
C221 0.037(3) 0.045(3) 0.031(3) -0.012(3) 0.003(3) -0.015(3)
C213 0.031(3) 0.027(3) 0.034(3) -0.014(2) 0.003(2) 0.003(2)
C117 0.040(3) 0.039(3) 0.038(3) -0.007(3) 0.004(3) -0.009(2)
C226 0.028(3) 0.041(3) 0.045(3) -0.016(3) 0.010(3) -0.009(2)
C28 0.031(3) 0.024(2) 0.033(3) -0.005(2) 0.006(2) 0.002(2)
C123 0.036(3) 0.025(3) 0.054(4) -0.008(3) -0.001(3) -0.007(2)
C116 0.044(3) 0.044(3) 0.034(3) -0.012(3) 0.008(3) -0.006(3)
C21 0.034(3) 0.022(2) 0.030(3) -0.008(2) 0.001(2) -0.011(2)
C214 0.053(4) 0.027(3) 0.026(3) -0.003(2) 0.006(3) -0.002(2)
C212 0.033(3) 0.035(3) 0.048(4) -0.015(3) 0.006(3) -0.006(2)
C25 0.045(3) 0.043(3) 0.025(3) -0.007(3) 0.000(3) -0.020(3)
C220 0.040(3) 0.036(3) 0.037(3) -0.008(3) 0.001(3) -0.018(2)
C26 0.038(3) 0.030(3) 0.028(3) -0.002(2) -0.009(3) -0.007(2)
C217 0.040(3) 0.030(3) 0.036(3) -0.008(3) -0.005(3) -0.001(2)
C12 0.025(3) 0.036(3) 0.056(4) -0.023(3) -0.002(3) -0.002(2)
C24 0.045(3) 0.044(3) 0.042(4) -0.018(3) 0.011(3) -0.022(3)
C14 0.029(3) 0.056(4) 0.065(4) -0.039(4) -0.005(3) -0.004(3)
C29 0.041(3) 0.023(2) 0.044(3) -0.008(3) 0.011(3) -0.004(2)
C216 0.043(3) 0.035(3) 0.047(4) -0.015(3) -0.009(3) -0.002(2)
C13 0.036(3) 0.038(3) 0.049(4) -0.023(3) -0.002(3) 0.003(2)
C118 0.033(3) 0.028(3) 0.061(4) -0.014(3) 0.000(3) -0.006(2)
C210 0.045(3) 0.031(3) 0.056(4) -0.015(3) 0.018(3) -0.010(3)
C15 0.048(4) 0.042(3) 0.073(5) -0.029(4) -0.008(4) -0.005(3)
C11 0.035(3) 0.034(3) 0.050(4) -0.017(3) -0.007(3) 0.001(2)
C16 0.036(3) 0.030(3) 0.075(5) -0.015(3) -0.004(3) -0.006(2)
C211 0.035(3) 0.039(3) 0.065(4) -0.026(3) 0.006(3) -0.012(2)
F2 0.061(2) 0.066(2) 0.054(2) -0.033(2) 0.0172(19) -0.0195(18)
F1 0.065(2) 0.069(2) 0.076(3) -0.035(2) 0.032(2) -0.0249(19)
C23 0.038(3) 0.037(3) 0.035(3) -0.011(3) 0.007(3) -0.012(2)
C127 0.048(4) 0.038(3) 0.039(4) -0.008(3) 0.000(3) -0.012(3)
C121 0.051(4) 0.056(4) 0.068(5) -0.037(4) 0.006(4) -0.010(3)
C119 0.043(4) 0.042(3) 0.077(5) -0.027(4) -0.003(4) -0.010(3)
C215 0.054(4) 0.041(3) 0.037(3) -0.014(3) -0.008(3) 0.003(3)
C124 0.035(3) 0.036(3) 0.057(4) -0.005(3) -0.004(3) -0.001(2)
B1 0.051(4) 0.043(4) 0.047(4) -0.020(4) 0.004(4) -0.016(3)
C122 0.049(4) 0.045(3) 0.051(4) -0.018(3) -0.007(3) -0.004(3)
C120 0.050(4) 0.054(4) 0.089(6) -0.044(4) 0.016(4) -0.012(3)
F4 0.069(2) 0.048(2) 0.069(3) -0.020(2) 0.012(2) -0.0141(18)
F3 0.087(3) 0.066(2) 0.062(3) -0.027(2) -0.018(2) -0.008(2)
F6 0.129(4) 0.144(5) 0.071(3) -0.051(3) -0.029(3) 0.061(4)
O23 0.083(4) 0.107(4) 0.063(4) -0.019(3) -0.008(3) -0.021(3)
O13 0.054(4) 0.074(4) 0.088(5) -0.022(4) -0.015(4) -0.028(3)
C125 0.044(4) 0.046(4) 0.055(5) 0.003(3) -0.008(3) -0.007(3)
C27 0.072(5) 0.072(5) 0.059(5) -0.024(4) 0.007(4) -0.027(4)
C126 0.052(4) 0.040(3) 0.044(4) -0.002(3) -0.005(3) -0.014(3)
C17 0.047(5) 0.050(5) 0.065(6) -0.029(5) -0.010(5) -0.008(4)
F5 0.055(6) 0.163(14) 0.048(7) -0.058(8) -0.021(5) 0.032(7)
B2 0.051(6) 0.099(8) 0.050(6) -0.027(6) -0.001(5) 0.022(5)
F8 0.128(15) 0.070(7) 0.058(7) -0.013(6) -0.009(11) 0.008(11)
F7 0.066(7) 0.149(11) 0.202(15) -0.080(12) 0.014(9) -0.021(8)
F5A 0.099(8) 0.096(9) 0.132(11) -0.016(8) -0.034(8) -0.017(7)
O13A 0.029(8) 0.066(11) 0.060(11) -0.032(10) -0.011(8) -0.012(8)
C17A 0.019(9) 0.039(11) 0.027(11) -0.022(10) 0.007(8) -0.014(8)
F8A 0.047(7) 0.116(14) 0.124(15) -0.076(12) -0.024(7) 0.020(7)
F7A 0.24(2) 0.061(7) 0.070(9) -0.014(6) 0.038(13) -0.005(11)
O1 0.049(3) 0.059(3) 0.087(4) -0.022(3) 0.004(3) -0.014(2)

loop_
_atom_type_symbol
_atom_type_description
_atom_type_scat_dispersion_real
_atom_type_scat_dispersion_imag
_atom_type_scat_source
C C 0.0033 0.0016 'International Tables Vol C Tables 4.2.6.8 and 6.1.1.4'
H H 0.0000 0.0000 'International Tables Vol C Tables 4.2.6.8 and 6.1.1.4'
B B 0.0013 0.0007 'International Tables Vol C Tables 4.2.6.8 and 6.1.1.4'
N N 0.0061 0.0033 'International Tables Vol C Tables 4.2.6.8 and 6.1.1.4'
O O 0.0106 0.0060 'International Tables Vol C Tables 4.2.6.8 and 6.1.1.4'
F F 0.0171 0.0103 'International Tables Vol C Tables 4.2.6.8 and 6.1.1.4'
Co Co 0.3494 0.9721 'International Tables Vol C Tables 4.2.6.8 and 6.1.1.4'

loop_
_geom_angle_atom_site_label_1
_geom_angle_atom_site_label_2
_geom_angle_atom_site_label_3
_geom_angle
_geom_angle_site_symmetry_1
_geom_angle_site_symmetry_3
_geom_angle_publ_flag
O12 Co1 O11 88.01(16) . . ?
O12 Co1 N13 89.00(17) . . ?
O11 Co1 N13 92.17(17) . . ?
O12 Co1 N14 91.85(18) . . ?
O11 Co1 N14 89.33(17) . . ?
N13 Co1 N14 178.30(18) . . ?
O12 Co1 N15 174.71(18) . . ?
O11 Co1 N15 89.75(16) . . ?
N13 Co1 N15 95.87(19) . . ?
N14 Co1 N15 83.3(2) . . ?
O12 Co1 N12 90.44(16) . . ?
O11 Co1 N12 175.51(17) . . ?
N13 Co1 N12 83.59(17) . . ?
N14 Co1 N12 94.94(18) . . ?
N15 Co1 N12 92.15(17) . . ?
O21 Co2 O22 88.16(15) . . ?
O21 Co2 N25 90.58(16) . . ?
O22 Co2 N25 175.33(15) . . ?
O21 Co2 N24 88.55(15) . . ?
O22 Co2 N24 92.05(16) . . ?
N25 Co2 N24 83.42(16) . . ?
O21 Co2 N23 175.87(15) . . ?
O22 Co2 N23 90.55(16) . . ?
N25 Co2 N23 91.01(17) . . ?
N24 Co2 N23 95.42(16) . . ?
O21 Co2 N22 92.75(16) . . ?
O22 Co2 N22 88.76(15) . . ?
N25 Co2 N22 95.79(16) . . ?
N24 Co2 N22 178.49(19) . . ?
N23 Co2 N22 83.30(17) . . ?
C12 O12 Co1 110.0(3) . . ?
C22 O22 Co2 109.2(3) . . ?
C21 O21 Co2 109.8(3) . . ?
C212 N22 C28 119.3(4) . . ?
C212 N22 Co2 126.0(4) . . ?
C28 N22 Co2 114.6(3) . . ?
C227 N25 C223 117.7(4) . . ?
C227 N25 Co2 126.9(3) . . ?
C223 N25 Co2 115.4(3) . . ?
C222 N24 C218 119.0(4) . . ?
C222 N24 Co2 126.4(3) . . ?
C218 N24 Co2 114.5(3) . . ?
C112 N12 C18 118.1(4) . . ?
C112 N12 Co1 128.3(4) . . ?
C18 N12 Co1 113.6(3) . . ?
C11 O11 Co1 109.3(3) . . ?
C122 N14 C118 118.9(5) . . ?
C122 N14 Co1 125.7(4) . . ?
C118 N14 Co1 115.3(4) . . ?
C217 N23 C213 118.0(4) . . ?
C217 N23 Co2 127.7(3) . . ?
C213 N23 Co2 114.2(3) . . ?
C117 N13 C113 117.8(5) . . ?
C117 N13 Co1 126.5(4) . . ?
C113 N13 Co1 115.6(3) . . ?
C127 N15 C123 117.1(5) . . ?
C127 N15 Co1 128.8(4) . . ?
C123 N15 Co1 114.1(4) . . ?
N24 C218 C219 122.3(5) . . ?
N24 C218 C223 114.4(4) . . ?
C219 C218 C223 123.2(5) . . ?
N12 C18 C19 121.9(5) . . ?
N12 C18 C113 114.4(4) . . ?
C19 C18 C113 123.6(5) . . ?
C226 C225 C224 120.6(5) . . ?
C218 C219 C220 117.9(5) . . ?
C111 C110 C19 118.2(5) . . ?
C113 C114 C115 118.9(5) . . ?
N25 C223 C224 122.8(4) . . ?
N25 C223 C218 112.2(4) . . ?
C224 C223 C218 125.0(4) . . ?
N12 C112 C111 122.4(6) . . ?
N24 C222 C221 121.7(5) . . ?
O22 C22 C23 123.1(5) . . ?
O22 C22 C21 117.0(5) . . ?
C23 C22 C21 119.8(5) . . ?
C116 C115 C114 119.3(5) . . ?
C114 C113 N13 122.5(5) . . ?
C114 C113 C18 125.1(5) . . ?
N13 C113 C18 112.4(4) . . ?
C223 C224 C225 118.0(5) . . ?
C18 C19 C110 118.7(5) . . ?
C110 C111 C112 120.6(6) . . ?
N25 C227 C226 121.7(5) . . ?
C220 C221 C222 120.0(5) . . ?
N23 C213 C214 121.2(5) . . ?
N23 C213 C28 114.1(4) . . ?
C214 C213 C28 124.7(5) . . ?
N13 C117 C116 122.4(5) . . ?
C225 C226 C227 119.1(5) . . ?
N22 C28 C29 120.6(5) . . ?
N22 C28 C213 113.6(4) . . ?
C29 C28 C213 125.7(5) . . ?
C124 C123 N15 122.3(6) . . ?
C124 C123 C118 124.3(6) . . ?
N15 C123 C118 113.4(5) . . ?
C117 C116 C115 119.1(5) . . ?
O21 C21 C26 124.2(5) . . ?
O21 C21 C22 115.7(5) . . ?
C26 C21 C22 120.1(5) . . ?
C215 C214 C213 119.6(5) . . ?
N22 C212 C211 122.2(5) . . ?
C24 C25 C26 121.9(5) . . ?
C24 C25 C27 118.6(6) . . ?
C26 C25 C27 119.5(6) . . ?
C221 C220 C219 119.0(5) . . ?
C21 C26 C25 118.5(5) . . ?
N23 C217 C216 123.5(5) . . ?
O12 C12 C13 124.1(5) . . ?
O12 C12 C11 116.2(5) . . ?
C13 C12 C11 119.7(5) . . ?
C25 C24 C23 119.7(6) . . ?
C15 C14 C13 120.7(6) . . ?
C15 C14 C17 117.9(6) . . ?
C13 C14 C17 121.4(6) . . ?
C210 C29 C28 119.5(5) . . ?
C217 C216 C215 119.0(6) . . ?
C12 C13 C14 120.1(5) . . ?
N14 C118 C119 121.1(6) . . ?
N14 C118 C123 113.4(5) . . ?
C119 C118 C123 125.4(6) . . ?
C29 C210 C211 119.7(5) . . ?
C17A C15 C14 110.7(11) . . ?
C17A C15 C16 128.5(11) . . ?
C14 C15 C16 120.0(6) . . ?
O11 C11 C16 123.9(5) . . ?
O11 C11 C12 116.3(5) . . ?
C16 C11 C12 119.8(5) . . ?
C15 C16 C11 119.6(6) . . ?
C212 C211 C210 118.7(6) . . ?
C24 C23 C22 119.9(5) . . ?
N15 C127 C126 123.2(6) . . ?
C120 C121 C122 118.7(7) . . ?
C120 C119 C118 119.2(6) . . ?
C214 C215 C216 118.7(6) . . ?
C125 C124 C123 119.1(6) . . ?
F2 B1 F4 110.9(5) . . ?
F2 B1 F3 107.5(5) . . ?
F4 B1 F3 110.1(6) . . ?
F2 B1 F1 109.5(5) . . ?
F4 B1 F1 108.5(5) . . ?
F3 B1 F1 110.3(5) . . ?
N14 C122 C121 121.5(6) . . ?
C119 C120 C121 120.5(7) . . ?
C124 C125 C126 119.9(6) . . ?
O23 C27 C25 125.8(8) . . ?
C127 C126 C125 118.4(7) . . ?
O13 C17 C14 129.2(8) . . ?
F7A F5 B2 63.7(10) . . ?
F7A F5 F7 128.4(15) . . ?
B2 F5 F7 70.7(11) . . ?
F8 B2 F7A 133.7(12) . . ?
F8 B2 F5 121.3(16) . . ?
F7A B2 F5 50.9(10) . . ?
F8 B2 F6 105.1(11) . . ?
F7A B2 F6 120.1(11) . . ?
F5 B2 F6 111.9(7) . . ?
F8 B2 F8A 31.1(9) . . ?
F7A B2 F8A 111.6(14) . . ?
F5 B2 F8A 130.3(13) . . ?
F6 B2 F8A 115.6(12) . . ?
F8 B2 F5A 107.5(10) . . ?
F7A B2 F5A 56.5(11) . . ?
F5 B2 F5A 107.4(12) . . ?
F6 B2 F5A 101.8(10) . . ?
F8A B2 F5A 76.6(9) . . ?
F8 B2 F7 72.7(12) . . ?
F7A B2 F7 102.5(13) . . ?
F5 B2 F7 55.1(9) . . ?
F6 B2 F7 104.8(9) . . ?
F8A B2 F7 98.3(12) . . ?
F5A B2 F7 152.3(11) . . ?
F8A F8 B2 83(3) . . ?
F8A F8 F7 130(3) . . ?
B2 F8 F7 60.3(10) . . ?
F5 F7 B2 54.2(7) . . ?
F5 F7 F8 97.2(10) . . ?
B2 F7 F8 47.0(8) . . ?
F7A F5A B2 54.9(8) . . ?
F7A F5A F8A 90.6(10) . . ?
B2 F5A F8A 49.8(7) . . ?
O13A C17A C15 122.0(18) . . ?
F8 F8A B2 66(2) . . ?
F8 F8A F5A 119(3) . . ?
B2 F8A F5A 53.6(9) . . ?
F5 F7A B2 65.3(10) . . ?
F5 F7A F5A 133.9(16) . . ?
B2 F7A F5A 68.6(11) . . ?

loop_
_geom_bond_atom_site_label_1
_geom_bond_atom_site_label_2
_geom_bond_distance
_geom_bond_site_symmetry_2
_geom_bond_publ_flag
Co1 O12 1.864(4) . ?
Co1 O11 1.888(3) . ?
Co1 N13 1.907(4) . ?
Co1 N14 1.910(5) . ?
Co1 N15 1.931(5) . ?
Co1 N12 1.938(4) . ?
Co2 O21 1.866(3) . ?
Co2 O22 1.882(3) . ?
Co2 N25 1.918(4) . ?
Co2 N24 1.921(4) . ?
Co2 N23 1.924(4) . ?
Co2 N22 1.929(4) . ?
O12 C12 1.342(6) . ?
O22 C22 1.335(6) . ?
O21 C21 1.349(6) . ?
N22 C212 1.329(7) . ?
N22 C28 1.367(6) . ?
N25 C227 1.361(6) . ?
N25 C223 1.368(6) . ?
N24 C222 1.328(6) . ?
N24 C218 1.356(6) . ?
N12 C112 1.336(7) . ?
N12 C18 1.368(6) . ?
O11 C11 1.337(6) . ?
N14 C122 1.342(8) . ?
N14 C118 1.357(7) . ?
N23 C217 1.333(7) . ?
N23 C213 1.374(6) . ?
N13 C117 1.346(6) . ?
N13 C113 1.369(6) . ?
N15 C127 1.345(7) . ?
N15 C123 1.372(7) . ?
C218 C219 1.384(6) . ?
C218 C223 1.476(7) . ?
C18 C19 1.388(7) . ?
C18 C113 1.476(7) . ?
C225 C226 1.364(7) . ?
C225 C224 1.388(7) . ?
C219 C220 1.403(7) . ?
C110 C111 1.370(8) . ?
C110 C19 1.402(8) . ?
C114 C113 1.361(7) . ?
C114 C115 1.386(7) . ?
C223 C224 1.375(7) . ?
C112 C111 1.373(7) . ?
C222 C221 1.385(7) . ?
C22 C23 1.390(7) . ?
C22 C21 1.414(7) . ?
C115 C116 1.381(7) . ?
C227 C226 1.388(7) . ?
C221 C220 1.365(7) . ?
C213 C214 1.388(7) . ?
C213 C28 1.449(7) . ?
C117 C116 1.373(7) . ?
C28 C29 1.391(6) . ?
C123 C124 1.367(8) . ?
C123 C118 1.469(9) . ?
C21 C26 1.390(7) . ?
C214 C215 1.380(8) . ?
C212 C211 1.384(7) . ?
C25 C24 1.378(8) . ?
C25 C26 1.391(8) . ?
C25 C27 1.461(9) . ?
C217 C216 1.371(7) . ?
C12 C13 1.379(7) . ?
C12 C11 1.421(7) . ?
C24 C23 1.385(8) . ?
C14 C15 1.386(8) . ?
C14 C13 1.399(7) . ?
C14 C17 1.437(10) . ?
C29 C210 1.360(8) . ?
C216 C215 1.392(7) . ?
C118 C119 1.406(8) . ?
C210 C211 1.387(8) . ?
C15 C17A 1.298(18) . ?
C15 C16 1.398(8) . ?
C11 C16 1.401(7) . ?
F2 B1 1.374(8) . ?
F1 B1 1.393(7) . ?
C127 C126 1.368(8) . ?
C121 C120 1.377(9) . ?
C121 C122 1.399(8) . ?
C119 C120 1.342(9) . ?
C124 C125 1.366(9) . ?
B1 F4 1.385(7) . ?
B1 F3 1.388(8) . ?
F6 B2 1.374(10) . ?
O23 C27 1.234(8) . ?
O13 C17 1.212(9) . ?
C125 C126 1.385(9) . ?
F5 F7A 1.111(18) . ?
F5 B2 1.300(13) . ?
F5 F7 1.314(17) . ?
B2 F8 1.28(2) . ?
B2 F7A 1.283(15) . ?
B2 F8A 1.385(19) . ?
B2 F5A 1.461(15) . ?
B2 F7 1.513(17) . ?
F8 F8A 0.721(18) . ?
F8 F7 1.66(2) . ?
F5A F7A 1.31(2) . ?
F5A F8A 1.76(2) . ?
O13A C17A 1.23(2) . ?
